data_1514507
loop_
_publ_author_name
'Li, Meiling'
'Woods, Philip A.'
'Smith, Martin D.'

_publ_section_title
;
 Cation-directed enantioselective synthesis of quaternary-substituted
 indolenines
;
_journal_issue 7
_journal_name_full 'Chemical Science'
_journal_page_first 2907
_journal_paper_doi 10.1039/c3sc50592h
_journal_volume 4
_journal_year 2013
_chemical_absolute_configuration 'not applicable, racemic'
_chemical_compound_source syn
_chemical_formula_moiety 'C27 H19 N3'
_chemical_formula_sum 'C27 H19 N3'
_chemical_formula_weight 385.47
_chemical_melting_point 'see supporting information'
_space_group_IT_number 14
_symmetry_cell_setting monoclinic
_symmetry_space_group_name_Hall '-P 2ybc'
_symmetry_space_group_name_H-M 'P 1 21/c 1'
_atom_sites_solution_hydrogens difmap
_atom_sites_solution_primary direct
_audit_creation_date 12-06-28
_audit_creation_method CRYSTALS_ver_14.23
_cell_angle_alpha 90
_cell_angle_beta 102.5148(17)
_cell_angle_gamma 90
_cell_formula_units_Z 4
_cell_length_a 12.6892(3)
_cell_length_b 9.9361(3)
_cell_length_c 16.3936(4)
_cell_measurement_reflns_used 4823
_cell_measurement_temperature 150
_cell_measurement_theta_max 1
_cell_measurement_theta_min 1
_cell_volume 2017.81(9)
_computing_cell_refinement 'DENZO/SCALEPACK (Otwinowski & Minor, 1997)'
_computing_data_collection 'COLLECT (Nonius, 2001).'
_computing_data_reduction 'DENZO/SCALEPACK (Otwinowski & Minor, 1997)'
_computing_molecular_graphics 'CAMERON (Watkin et al., 1996)'
_computing_publication_material 'CRYSTALS (Betteridge et al., 2003)'
_computing_structure_refinement 'CRYSTALS (Betteridge et al., 2003)'
_computing_structure_solution 'SIR92 (Altomare et al., 1994)'
_diffrn_ambient_temperature 150
_diffrn_measured_fraction_theta_full 0.991
_diffrn_measured_fraction_theta_max 0.990
_diffrn_measurement_device Area
_diffrn_measurement_device_type 'Nonius KappaCCD'
_diffrn_measurement_method \w
_diffrn_radiation_monochromator graphite
_diffrn_radiation_type 'Mo K\a'
_diffrn_radiation_wavelength 0.71073
_diffrn_reflns_av_R_equivalents 0.038
_diffrn_reflns_limit_h_max 16
_diffrn_reflns_limit_h_min -16
_diffrn_reflns_limit_k_max 12
_diffrn_reflns_limit_k_min -11
_diffrn_reflns_limit_l_max 21
_diffrn_reflns_limit_l_min -21
_diffrn_reflns_number 31133
_diffrn_reflns_theta_full 26.924
_diffrn_reflns_theta_max 27.473
_diffrn_reflns_theta_min 5.243
_diffrn_standards_decay_% 'not measured'
_diffrn_standards_number 0
_exptl_absorpt_coefficient_mu 0.076
_exptl_absorpt_correction_T_max 0.98
_exptl_absorpt_correction_T_min 0.98
_exptl_absorpt_correction_type multi-scan
_exptl_absorpt_process_details 'DENZO/SCALEPACK (Otwinowski & Minor, 1997)'
_exptl_crystal_colour clear_pale_colourless
_exptl_crystal_density_diffrn 1.269
_exptl_crystal_density_meas ?
_exptl_crystal_density_method 'not measured'
_exptl_crystal_description block
_exptl_crystal_F_000 808
_exptl_crystal_size_max 0.300
_exptl_crystal_size_mid 0.260
_exptl_crystal_size_min 0.220
_refine_diff_density_max 0.28
_refine_diff_density_min -0.26
_refine_ls_extinction_method None
_refine_ls_goodness_of_fit_ref 0.9481
_refine_ls_hydrogen_treatment constr
_refine_ls_matrix_type full
_refine_ls_number_parameters 271
_refine_ls_number_reflns 4579
_refine_ls_number_restraints 0
_refine_ls_R_factor_all 0.0687
_refine_ls_R_factor_gt 0.0502
_refine_ls_shift/su_max 0.0002937
_refine_ls_shift/su_mean 0.0000400
_refine_ls_structure_factor_coef Fsqd
_refine_ls_weighting_details
;
Method, part 1, Chebychev polynomial, (Watkin, 1994, Prince, 1982)
[weight] = 1.0/[A~0~*T~0~(x)+A~1~*T~1~(x) ... +A~n-1~]*T~n-1~(x)]
where A~i~ are the Chebychev coefficients listed below and x= Fcalc/Fmax
Method = Robust Weighting (Prince, 1982)
W = [weight] * [1-(deltaF/6*sigmaF)^2^]^2^
A~i~ are:
26.0 40.1 19.9 5.14
;
_refine_ls_weighting_scheme calc
_refine_ls_wR_factor_all 0.1380
_refine_ls_wR_factor_gt 0.1216
_refine_ls_wR_factor_ref 0.1380
_reflns_limit_h_max 16
_reflns_limit_h_min -16
_reflns_limit_k_max 12
_reflns_limit_k_min 0
_reflns_limit_l_max 21
_reflns_limit_l_min 0
_reflns_number_gt 3521
_reflns_number_total 4579
_reflns_threshold_expression I>2.0\s(I)
_oxford_diffrn_Wilson_B_factor 3.15
_oxford_diffrn_Wilson_scale 3.30
_oxford_refine_ls_r_factor_ref 0.0687
_oxford_refine_ls_scale 0.5659(14)
_oxford_reflns_number_all 4579
_oxford_reflns_threshold_expression_ref I>-3.0\s(I)
_oxford_structure_analysis_title 036RWD12
_cod_data_source_file c3sc50592h.txt
_cod_data_source_block 036RWD12
_cod_depositor_comments
;
The following automatic conversions were performed:

'_symmetry_cell_setting' value 'Monoclinic' changed to 'monoclinic'
according to
/usr/data/users/saulius/automatic-downloads/retrospective/RSC/lib/dictionaries/cif_core.dic
dictionary named 'cif_core.dic' version 2.4.2 from
2011-04-26.

'_atom_sites_solution_primary' value 'Direct' changed to
'direct' according to
/usr/data/users/saulius/automatic-downloads/retrospective/RSC/lib/dictionaries/cif_core.dic
dictionary named 'cif_core.dic' version 2.4.2 from 2011-04-26.

Automatic conversion script
Id: cif_fix_values 2281 2013-09-26 08:29:07Z andrius 

The following automatic conversions were performed:

'_exptl_crystal_density_meas' value 'not measured' was changed to '?'
- the value is perceived as not measured.

Automatic conversion script
Id: cif_fix_values 3008 2015-01-20 13:52:24Z robertas 
;
_cod_original_sg_symbol_H-M 'P 1 21/c 1 '
_cod_database_code 1514507

loop_
_symmetry_equiv_pos_as_xyz
x,y,z
-x,-y,-z
-x,y+1/2,-z+1/2
x,-y+1/2,z+1/2

loop_
_atom_site_label
_atom_site_type_symbol
_atom_site_fract_x
_atom_site_fract_y
_atom_site_fract_z
_atom_site_U_iso_or_equiv
_atom_site_occupancy
_atom_site_adp_type
_atom_site_refinement_flags_posn
N1 N 0.60457(10) 0.67869(15) 0.38434(8) 0.0388 1.0000 Uani .
C2 C 0.70210(13) 0.64054(16) 0.36558(10) 0.0368 1.0000 Uani .
C3 C 0.78211(12) 0.62906(15) 0.43814(9) 0.0345 1.0000 Uani .
C4 C 0.88725(13) 0.59624(16) 0.43616(10) 0.0385 1.0000 Uani .
C5 C 0.91174(14) 0.57059(18) 0.35862(11) 0.0441 1.0000 Uani .
C6 C 0.83195(15) 0.58105(18) 0.28599(11) 0.0451 1.0000 Uani .
C7 C 0.72652(15) 0.61709(17) 0.28769(10) 0.0425 1.0000 Uani .
C8 C 0.73270(12) 0.65741(15) 0.51365(9) 0.0323 1.0000 Uani .
C9 C 0.60834(12) 0.64153(16) 0.47196(9) 0.0336 1.0000 Uani .
C10 C 0.53008(11) 0.72249(16) 0.50817(10) 0.0351 1.0000 Uani .
C11 C 0.50035(11) 0.70388(16) 0.58757(9) 0.0350 1.0000 Uani .
C12 C 0.53273(12) 0.61658(17) 0.65557(10) 0.0382 1.0000 Uani .
C13 C 0.48310(13) 0.62545(18) 0.72276(11) 0.0430 1.0000 Uani .
C14 C 0.40126(14) 0.7204(2) 0.72385(11) 0.0464 1.0000 Uani .
C15 C 0.36842(13) 0.80934(19) 0.65863(11) 0.0441 1.0000 Uani .
C16 C 0.41849(12) 0.79979(17) 0.59063(10) 0.0380 1.0000 Uani .
N17 N 0.40077(11) 0.87244(14) 0.51745(9) 0.0423 1.0000 Uani .
C18 C 0.46805(12) 0.82549(17) 0.46868(10) 0.0391 1.0000 Uani .
C19 C 0.75318(12) 0.79997(16) 0.53846(9) 0.0355 1.0000 Uani .
N20 N 0.76642(12) 0.91187(15) 0.55518(10) 0.0456 1.0000 Uani .
C21 C 0.77274(11) 0.56161(15) 0.58627(9) 0.0322 1.0000 Uani .
C22 C 0.81739(12) 0.60528(16) 0.66537(9) 0.0361 1.0000 Uani .
C23 C 0.85527(13) 0.51291(17) 0.73150(10) 0.0388 1.0000 Uani .
C24 C 0.84714(12) 0.37307(17) 0.71511(10) 0.0392 1.0000 Uani .
C25 C 0.80034(13) 0.33006(17) 0.63276(11) 0.0421 1.0000 Uani .
C26 C 0.76461(12) 0.42070(17) 0.57020(10) 0.0385 1.0000 Uani .
C27 C 0.88855(15) 0.2817(2) 0.78069(12) 0.0501 1.0000 Uani .
C28 C 0.93493(18) 0.3276(2) 0.85842(13) 0.0617 1.0000 Uani .
C29 C 0.9424(2) 0.4656(3) 0.87429(13) 0.0723 1.0000 Uani .
C30 C 0.90284(18) 0.5573(2) 0.81307(11) 0.0594 1.0000 Uani .
H171 H 0.3507 0.9335 0.5030 0.0515 1.0000 Uiso R
H41 H 0.9434 0.5883 0.4873 0.0463 1.0000 Uiso R
H51 H 0.9845 0.5450 0.3566 0.0542 1.0000 Uiso R
H61 H 0.8492 0.5640 0.2327 0.0542 1.0000 Uiso R
H71 H 0.6713 0.6249 0.2372 0.0513 1.0000 Uiso R
H91 H 0.5931 0.5435 0.4754 0.0382 1.0000 Uiso R
H121 H 0.5880 0.5513 0.6557 0.0452 1.0000 Uiso R
H131 H 0.5053 0.5649 0.7700 0.0528 1.0000 Uiso R
H141 H 0.3670 0.7243 0.7718 0.0545 1.0000 Uiso R
H151 H 0.3155 0.8773 0.6591 0.0536 1.0000 Uiso R
H181 H 0.4687 0.8629 0.4151 0.0466 1.0000 Uiso R
H221 H 0.8243 0.7002 0.6771 0.0430 1.0000 Uiso R
H251 H 0.7961 0.2371 0.6211 0.0508 1.0000 Uiso R
H261 H 0.7334 0.3889 0.5151 0.0468 1.0000 Uiso R
H271 H 0.8831 0.1857 0.7690 0.0604 1.0000 Uiso R
H281 H 0.9619 0.2663 0.9028 0.0745 1.0000 Uiso R
H291 H 0.9749 0.4975 0.9283 0.0879 1.0000 Uiso R
H301 H 0.9058 0.6517 0.8249 0.0711 1.0000 Uiso R
H11 H 0.5476 0.6531 0.3491 0.0484 1.0000 Uiso R

loop_
_atom_site_aniso_label
_atom_site_aniso_U_11
_atom_site_aniso_U_22
_atom_site_aniso_U_33
_atom_site_aniso_U_23
_atom_site_aniso_U_13
_atom_site_aniso_U_12
N1 0.0350(7) 0.0499(8) 0.0301(6) 0.0009(6) 0.0037(5) 0.0030(6)
C2 0.0405(8) 0.0360(8) 0.0350(8) 0.0016(6) 0.0108(6) 0.0015(6)
C3 0.0370(7) 0.0319(7) 0.0356(8) 0.0008(6) 0.0101(6) 0.0016(6)
C4 0.0366(8) 0.0364(8) 0.0441(8) 0.0024(7) 0.0119(6) 0.0028(6)
C5 0.0458(9) 0.0394(8) 0.0522(10) 0.0051(7) 0.0216(8) 0.0059(7)
C6 0.0604(10) 0.0392(9) 0.0415(8) 0.0030(7) 0.0239(7) 0.0032(8)
C7 0.0520(9) 0.0418(9) 0.0353(8) 0.0018(7) 0.0132(7) 0.0006(7)
C8 0.0318(7) 0.0325(7) 0.0322(7) -0.0013(6) 0.0061(5) 0.0021(6)
C9 0.0317(7) 0.0374(8) 0.0308(7) 0.0002(6) 0.0050(5) 0.0009(6)
C10 0.0306(7) 0.0382(8) 0.0355(7) -0.0018(6) 0.0049(6) 0.0001(6)
C11 0.0304(7) 0.0390(8) 0.0351(7) -0.0040(6) 0.0062(5) -0.0003(6)
C12 0.0345(7) 0.0421(8) 0.0374(8) -0.0006(6) 0.0062(6) 0.0011(6)
C13 0.0408(8) 0.0516(10) 0.0369(8) -0.0005(7) 0.0090(6) -0.0018(7)
C14 0.0405(8) 0.0615(11) 0.0390(8) -0.0078(8) 0.0126(7) -0.0014(8)
C15 0.0353(8) 0.0494(10) 0.0485(9) -0.0102(8) 0.0114(7) 0.0017(7)
C16 0.0336(7) 0.0387(8) 0.0410(8) -0.0042(6) 0.0064(6) -0.0001(6)
N17 0.0375(7) 0.0405(7) 0.0484(8) 0.0010(6) 0.0086(6) 0.0079(6)
C18 0.0356(8) 0.0395(8) 0.0418(8) 0.0029(6) 0.0076(6) 0.0043(6)
C19 0.0324(7) 0.0382(8) 0.0343(7) 0.0024(6) 0.0038(6) 0.0043(6)
N20 0.0442(7) 0.0386(8) 0.0506(8) 0.0005(6) 0.0029(6) 0.0032(6)
C21 0.0296(6) 0.0347(7) 0.0324(7) 0.0016(6) 0.0067(5) 0.0023(6)
C22 0.0379(7) 0.0352(8) 0.0348(7) -0.0003(6) 0.0072(6) 0.0047(6)
C23 0.0388(8) 0.0450(9) 0.0328(8) 0.0037(6) 0.0087(6) 0.0075(7)
C24 0.0337(7) 0.0429(9) 0.0422(8) 0.0079(7) 0.0111(6) 0.0030(6)
C25 0.0420(8) 0.0332(8) 0.0504(10) 0.0045(7) 0.0088(7) -0.0003(6)
C26 0.0383(8) 0.0366(8) 0.0388(8) 0.0000(6) 0.0041(6) -0.0004(6)
C27 0.0474(9) 0.0497(10) 0.0536(10) 0.0158(8) 0.0119(8) 0.0061(8)
C28 0.0667(13) 0.0682(14) 0.0476(11) 0.0225(10) 0.0066(9) 0.0162(11)
C29 0.0975(17) 0.0755(15) 0.0356(9) 0.0063(10) -0.0041(10) 0.0208(13)
C30 0.0804(14) 0.0555(12) 0.0361(9) -0.0004(8) -0.0012(9) 0.0143(10)

loop_
_atom_type_symbol
_atom_type_scat_dispersion_real
_atom_type_scat_dispersion_imag
_atom_type_scat_Cromer_Mann_a1
_atom_type_scat_Cromer_Mann_b1
_atom_type_scat_Cromer_Mann_a2
_atom_type_scat_Cromer_Mann_b2
_atom_type_scat_Cromer_Mann_a3
_atom_type_scat_Cromer_Mann_b3
_atom_type_scat_Cromer_Mann_a4
_atom_type_scat_Cromer_Mann_b4
_atom_type_scat_Cromer_Mann_c
_atom_type_scat_source
C 0.0033 0.0016 2.3100 20.8439 1.0200 10.2075 1.5886 0.5687 0.8650 51.6512 0.2156 'International Tables Vol C 4.2.6.8 and 6.1.1.4'
H 0.0000 0.0000 0.4930 10.5109 0.3229 26.1257 0.1402 3.1424 0.0408 57.7998 0.0030 'International Tables Vol C 4.2.6.8 and 6.1.1.4'
N 0.0061 0.0033 12.2126 0.0057 3.1322 9.8933 2.0125 28.9975 1.1663 0.5826 -11.5290 'International Tables Vol C 4.2.6.8 and 6.1.1.4'

loop_
_geom_angle_atom_site_label_1
_geom_angle_atom_site_label_2
_geom_angle_atom_site_label_3
_geom_angle
_geom_angle_publ_flag
C2 N1 C9 107.74(12) yes
C2 N1 H11 115.4 no
C9 N1 H11 115.2 no
N1 C2 C3 110.65(13) yes
N1 C2 C7 129.17(15) yes
C3 C2 C7 120.16(15) yes
C2 C3 C4 121.96(14) yes
C2 C3 C8 109.00(13) yes
C4 C3 C8 129.04(14) yes
C3 C4 C5 118.12(15) yes
C3 C4 H41 121.8 no
C5 C4 H41 120.1 no
C4 C5 C6 120.13(15) yes
C4 C5 H51 118.8 no
C6 C5 H51 121.0 no
C5 C6 C7 121.83(15) yes
C5 C6 H61 119.9 no
C7 C6 H61 118.3 no
C2 C7 C6 117.77(16) yes
C2 C7 H71 120.5 no
C6 C7 H71 121.7 no
C3 C8 C9 100.19(11) yes
C3 C8 C19 108.66(12) yes
C9 C8 C19 108.21(12) yes
C3 C8 C21 113.05(12) yes
C9 C8 C21 114.01(12) yes
C19 C8 C21 111.98(12) yes
C8 C9 N1 102.37(11) yes
C8 C9 C10 117.34(12) yes
N1 C9 C10 111.56(13) yes
C8 C9 H91 105.1 no
N1 C9 H91 109.5 no
C10 C9 H91 110.5 no
C9 C10 C11 127.89(14) yes
C9 C10 C18 125.34(14) yes
C11 C10 C18 106.69(13) yes
C10 C11 C12 135.03(14) yes
C10 C11 C16 106.39(13) yes
C12 C11 C16 118.57(14) yes
C11 C12 C13 119.18(15) yes
C11 C12 H121 120.7 no
C13 C12 H121 120.2 no
C12 C13 C14 121.15(16) yes
C12 C13 H131 119.4 no
C14 C13 H131 119.5 no
C13 C14 C15 121.30(16) yes
C13 C14 H141 119.7 no
C15 C14 H141 119.0 no
C14 C15 C16 117.41(16) yes
C14 C15 H151 122.9 no
C16 C15 H151 119.7 no
C11 C16 C15 122.38(15) yes
C11 C16 N17 107.71(14) yes
C15 C16 N17 129.91(15) yes
C16 N17 C18 108.96(13) yes
C16 N17 H171 125.0 no
C18 N17 H171 125.8 no
N17 C18 C10 110.25(15) yes
N17 C18 H181 122.2 no
C10 C18 H181 127.5 no
C8 C19 N20 177.55(16) yes
C8 C21 C22 122.82(14) yes
C8 C21 C26 118.13(13) yes
C22 C21 C26 119.05(14) yes
C21 C22 C23 121.32(15) yes
C21 C22 H221 120.1 no
C23 C22 H221 118.6 no
C22 C23 C24 119.36(15) yes
C22 C23 C30 121.62(17) yes
C24 C23 C30 119.01(16) yes
C23 C24 C25 118.37(15) yes
C23 C24 C27 119.00(16) yes
C25 C24 C27 122.61(16) yes
C24 C25 C26 121.23(16) yes
C24 C25 H251 118.8 no
C26 C25 H251 119.9 no
C21 C26 C25 120.68(15) yes
C21 C26 H261 119.8 no
C25 C26 H261 119.5 no
C24 C27 C28 120.63(19) yes
C24 C27 H271 118.6 no
C28 C27 H271 120.7 no
C27 C28 C29 120.12(18) yes
C27 C28 H281 120.7 no
C29 C28 H281 119.1 no
C28 C29 C30 121.2(2) yes
C28 C29 H291 120.1 no
C30 C29 H291 118.6 no
C23 C30 C29 120.0(2) yes
C23 C30 H301 119.2 no
C29 C30 H301 120.8 no

loop_
_geom_bond_atom_site_label_1
_geom_bond_atom_site_label_2
_geom_bond_distance
_geom_bond_publ_flag
N1 C2 1.391(2) yes
N1 C9 1.4738(19) yes
N1 H11 0.861 no
C2 C3 1.391(2) yes
C2 C7 1.397(2) yes
C3 C4 1.381(2) yes
C3 C8 1.530(2) yes
C4 C5 1.396(2) yes
C4 H41 0.979 no
C5 C6 1.390(3) yes
C5 H51 0.965 no
C6 C7 1.391(2) yes
C6 H61 0.961 no
C7 H71 0.965 no
C8 C9 1.586(2) yes
C8 C19 1.481(2) yes
C8 C21 1.523(2) yes
C9 C10 1.497(2) yes
C9 H91 0.997 no
C10 C11 1.443(2) yes
C10 C18 1.366(2) yes
C11 C12 1.402(2) yes
C11 C16 1.419(2) yes
C12 C13 1.385(2) yes
C12 H121 0.955 no
C13 C14 1.406(3) yes
C13 H131 0.973 no
C14 C15 1.380(3) yes
C14 H141 0.978 no
C15 C16 1.401(2) yes
C15 H151 0.953 no
C16 N17 1.376(2) yes
N17 C18 1.372(2) yes
N17 H171 0.873 no
C18 H181 0.955 no
C19 N20 1.149(2) yes
C21 C22 1.368(2) yes
C21 C26 1.424(2) yes
C22 C23 1.422(2) yes
C22 H221 0.963 no
C23 C24 1.415(2) yes
C23 C30 1.413(2) yes
C24 C25 1.418(2) yes
C24 C27 1.418(2) yes
C25 C26 1.366(2) yes
C25 H251 0.943 no
C26 H261 0.958 no
C27 C28 1.361(3) yes
C27 H271 0.972 no
C28 C29 1.395(4) yes
C28 H281 0.954 no
C29 C30 1.368(3) yes
C29 H291 0.947 no
C30 H301 0.956 no

loop_
_geom_hbond_atom_site_label_D
_geom_hbond_atom_site_label_H
_geom_hbond_atom_site_label_A
_geom_hbond_site_symmetry_A
_geom_hbond_angle_DHA
_geom_hbond_distance_DH
_geom_hbond_distance_HA
_geom_hbond_distance_DA
_geom_hbond_publ_flag
N17 H171 N20 2_676 169.72(5) 0.873 2.205 3.069(2) yes
